data_4061596
_journal_name_full Organometallics
_journal_paper_doi 10.1021/om050411u
_journal_year 2005
_chemical_formula_sum 'C14 H33 B10 Cl N5 Y'
_chemical_formula_weight 503.91
_space_group_IT_number 2
_symmetry_cell_setting triclinic
_symmetry_space_group_name_Hall '-P 1'
_symmetry_space_group_name_H-M 'P -1'
_cell_angle_alpha 89.494(2)
_cell_angle_beta 88.038(2)
_cell_angle_gamma 82.096(2)
_cell_formula_units_Z 2
_cell_length_a 10.2069(8)
_cell_length_b 10.9296(9)
_cell_length_c 12.2175(10)
_cell_measurement_temperature 293(2)
_cell_volume 1349.20(19)
_diffrn_ambient_temperature 293(2)
_exptl_crystal_density_diffrn 1.240
_cod_depositor_comments
;
The following automatic conversions were performed:
'_symmetry_cell_setting' value 'TRICLINIC' changed to 'triclinic'
according to '/home/saulius/struct/CIF-dictionaries/cif_core.dic'
dictionary named 'cif_core.dic' version 2.4.1 from 2010-06-29.

Automatic conversion script
Id: cif_fix_enum 1527 2010-12-29 10:47:43Z saulius 
;
_cod_database_code 4061596

loop_
_symmetry_equiv_pos_as_xyz
'x, y, z'
'-x, -y, -z'

loop_
_atom_site_label
_atom_site_type_symbol
_atom_site_fract_x
_atom_site_fract_y
_atom_site_fract_z
_atom_site_U_iso_or_equiv
_atom_site_adp_type
_atom_site_occupancy
_atom_site_symmetry_multiplicity
_atom_site_calc_flag
_atom_site_refinement_flags
_atom_site_disorder_assembly
_atom_site_disorder_group
Y1 Y 0.55598(4) 0.72756(4) 0.79179(3) 0.04271(14) Uani 1 1 d . . .
Cl1 Cl 0.64236(12) 0.49653(10) 0.78049(11) 0.0715(3) Uani 1 1 d . . .
N1 N 0.4134(3) 0.7075(3) 0.6224(3) 0.0520(9) Uani 1 1 d . . .
N2 N 0.3587(4) 0.6387(4) 0.8764(3) 0.0614(10) Uani 1 1 d . . .
N4 N 0.5543(3) 0.7338(4) 0.9936(3) 0.0616(10) Uani 1 1 d . . .
C2 C 0.6682(4) 0.8057(4) 0.6104(3) 0.0500(10) Uani 1 1 d . . .
N3 N 0.3757(4) 0.8969(4) 0.8329(3) 0.0621(10) Uani 1 1 d . . .
C15 C 0.5439(4) 0.7429(4) 1.0853(4) 0.0514(10) Uani 1 1 d . . .
C8 C 0.3180(4) 0.8167(4) 0.5977(4) 0.0703(14) Uani 1 1 d . . .
H8D H 0.2701 0.8009 0.5342 0.105 Uiso 1 1 calc R . .
H8B H 0.3644 0.8862 0.5837 0.105 Uiso 1 1 calc R . .
H8C H 0.2572 0.8344 0.6590 0.105 Uiso 1 1 calc R . .
C7 C 0.3383(5) 0.6012(5) 0.6312(4) 0.0757(14) Uani 1 1 d . . .
H7D H 0.2876 0.5975 0.5669 0.114 Uiso 1 1 calc R . .
H7B H 0.2798 0.6108 0.6947 0.114 Uiso 1 1 calc R . .
H7C H 0.3988 0.5262 0.6377 0.114 Uiso 1 1 calc R . .
C4 C 0.8628(4) 0.7066(5) 0.7485(4) 0.0603(13) Uani 1 1 d . . .
C16 C 0.5344(5) 0.7545(4) 1.2021(3) 0.0670(13) Uani 1 1 d . . .
H16A H 0.6196 0.7286 1.2320 0.100 Uiso 1 1 calc R . .
H16B H 0.4720 0.7036 1.2314 0.100 Uiso 1 1 calc R . .
H16C H 0.5053 0.8391 1.2213 0.100 Uiso 1 1 calc R . .
C13 C 0.2898(4) 0.9687(4) 0.8500(3) 0.0547(11) Uani 1 1 d . . .
C6 C 0.5079(4) 0.6822(4) 0.5270(3) 0.0612(12) Uani 1 1 d . . .
H6C H 0.4582 0.6734 0.4618 0.073 Uiso 1 1 calc R . .
H6B H 0.5639 0.6045 0.5391 0.073 Uiso 1 1 calc R . .
B10 B 0.9549(5) 0.8105(6) 0.7851(5) 0.0684(16) Uani 1 1 d . . .
B5 B 0.7970(5) 0.7987(5) 0.8467(4) 0.0564(13) Uani 1 1 d . . .
C11 C 0.2732(5) 0.6087(5) 0.9236(4) 0.0634(12) Uani 1 1 d . . .
C5 C 0.5939(4) 0.7820(5) 0.5074(3) 0.0664(13) Uani 1 1 d . . .
H5C H 0.5394 0.8576 0.4860 0.080 Uiso 1 1 calc R . .
H5B H 0.6572 0.7578 0.4479 0.080 Uiso 1 1 calc R . .
B7 B 0.6346(5) 0.9266(5) 0.6725(4) 0.0532(13) Uani 1 1 d . . .
B11 B 0.8527(5) 0.9487(5) 0.8212(5) 0.0660(15) Uani 1 1 d . . .
B12 B 0.7654(5) 1.0082(5) 0.7106(5) 0.0668(15) Uani 1 1 d . . .
B3 B 0.7841(5) 0.7069(5) 0.6339(4) 0.0562(13) Uani 1 1 d . . .
B8 B 0.8002(5) 0.8902(5) 0.5955(4) 0.0635(15) Uani 1 1 d . . .
C14 C 0.1784(5) 1.0642(5) 0.8709(5) 0.0810(15) Uani 1 1 d . . .
H14A H 0.2051 1.1267 0.9166 0.122 Uiso 1 1 calc R . .
H14B H 0.1077 1.0285 0.9072 0.122 Uiso 1 1 calc R . .
H14C H 0.1486 1.1005 0.8027 0.122 Uiso 1 1 calc R . .
B6 B 0.6862(5) 0.9290(5) 0.8111(4) 0.0512(12) Uani 1 1 d . . .
B13 B 0.9235(6) 0.9280(6) 0.6853(5) 0.0701(16) Uani 1 1 d . . .
B9 B 0.9388(5) 0.7772(6) 0.6508(5) 0.0698(16) Uani 1 1 d . . .
C12 C 0.1613(5) 0.5662(6) 0.9830(4) 0.105(2) Uani 1 1 d . . .
H12A H 0.1075 0.5305 0.9324 0.157 Uiso 1 1 calc R . .
H12B H 0.1094 0.6348 1.0194 0.157 Uiso 1 1 calc R . .
H12C H 0.1935 0.5052 1.0362 0.157 Uiso 1 1 calc R . .
H3A H 0.800(3) 0.629(3) 0.581(3) 0.042(10) Uiso 1 1 d . . .
H5A H 0.790(3) 0.748(3) 0.937(3) 0.048(10) Uiso 1 1 d . . .
H4A H 0.893(4) 0.637(4) 0.768(3) 0.054(13) Uiso 1 1 d . . .
H13A H 1.004(4) 0.965(3) 0.652(3) 0.057(11) Uiso 1 1 d . . .
H9A H 1.014(4) 0.730(4) 0.601(3) 0.068(12) Uiso 1 1 d . . .
H6A H 0.622(4) 0.972(4) 0.871(3) 0.059(11) Uiso 1 1 d . . .
H10A H 1.052(4) 0.782(4) 0.824(3) 0.064(12) Uiso 1 1 d . . .
H11A H 0.883(4) 1.011(4) 0.886(3) 0.068(12) Uiso 1 1 d . . .
H8A H 0.810(4) 0.919(3) 0.522(3) 0.058(12) Uiso 1 1 d . . .
H7A H 0.561(4) 0.995(4) 0.642(3) 0.082(14) Uiso 1 1 d . . .
H12A H 0.744(3) 1.101(4) 0.690(3) 0.052(11) Uiso 1 1 d . . .
C21 C 1.0499(8) 0.3527(6) 0.7130(7) 0.108(2) Uani 1 1 d . . .
C22 C 0.9479(7) 0.3237(7) 0.6505(6) 0.137(3) Uani 1 1 d . . .
H22A H 0.9806 0.2564 0.6026 0.205 Uiso 1 1 calc R . .
H22B H 0.9139 0.3944 0.6077 0.205 Uiso 1 1 calc R . .
H22C H 0.8785 0.3001 0.6978 0.205 Uiso 1 1 calc R . .
N5 N 1.1261(8) 0.3788(7) 0.7656(8) 0.179(3) Uani 1 1 d . . .

loop_
_atom_site_aniso_label
_atom_site_aniso_U_11
_atom_site_aniso_U_22
_atom_site_aniso_U_33
_atom_site_aniso_U_23
_atom_site_aniso_U_13
_atom_site_aniso_U_12
Y1 0.0416(2) 0.0447(2) 0.0420(2) 0.00732(15) -0.00223(15) -0.00699(16)
Cl1 0.0696(8) 0.0466(6) 0.0971(9) 0.0112(6) -0.0071(7) -0.0036(6)
N1 0.051(2) 0.058(2) 0.0481(19) 0.0031(17) -0.0107(16) -0.0085(17)
N2 0.059(2) 0.070(3) 0.059(2) 0.0061(19) 0.0019(19) -0.023(2)
N4 0.063(2) 0.080(3) 0.046(2) 0.0048(19) -0.0002(18) -0.027(2)
C2 0.043(2) 0.062(3) 0.045(2) 0.013(2) 0.0021(18) -0.011(2)
N3 0.053(2) 0.061(2) 0.069(2) 0.0007(19) 0.0081(19) 0.001(2)
C15 0.048(2) 0.053(3) 0.055(3) 0.006(2) 0.000(2) -0.016(2)
C8 0.058(3) 0.081(3) 0.068(3) -0.001(3) -0.017(2) 0.009(3)
C7 0.075(3) 0.087(4) 0.070(3) -0.010(3) -0.015(3) -0.022(3)
C4 0.052(3) 0.055(3) 0.071(3) 0.017(3) -0.010(2) 0.002(2)
C16 0.089(4) 0.070(3) 0.047(3) 0.000(2) 0.002(2) -0.026(3)
C13 0.050(3) 0.058(3) 0.059(3) -0.002(2) -0.002(2) -0.018(2)
C6 0.060(3) 0.080(3) 0.042(2) -0.001(2) -0.005(2) -0.001(2)
B10 0.043(3) 0.074(4) 0.091(4) 0.020(3) -0.012(3) -0.015(3)
B5 0.051(3) 0.068(3) 0.052(3) 0.015(3) -0.010(2) -0.014(3)
C11 0.055(3) 0.077(3) 0.061(3) 0.013(2) -0.005(2) -0.020(2)
C5 0.062(3) 0.091(4) 0.044(2) 0.011(2) 0.002(2) -0.002(3)
B7 0.050(3) 0.053(3) 0.055(3) 0.021(2) -0.003(2) -0.003(2)
B11 0.059(3) 0.067(4) 0.078(4) 0.010(3) -0.004(3) -0.029(3)
B12 0.060(3) 0.054(3) 0.088(4) 0.016(3) 0.000(3) -0.013(3)
B3 0.052(3) 0.057(3) 0.056(3) 0.002(3) 0.009(2) -0.001(2)
B8 0.055(3) 0.074(4) 0.059(3) 0.028(3) 0.013(3) -0.005(3)
C14 0.060(3) 0.066(3) 0.114(4) -0.017(3) -0.005(3) 0.002(3)
B6 0.046(3) 0.058(3) 0.051(3) 0.006(2) 0.002(2) -0.013(2)
B13 0.052(3) 0.078(4) 0.083(4) 0.024(3) 0.004(3) -0.021(3)
B9 0.039(3) 0.086(4) 0.082(4) 0.015(3) 0.012(3) -0.003(3)
C12 0.065(3) 0.155(6) 0.099(4) 0.058(4) -0.005(3) -0.037(4)
C21 0.104(6) 0.082(5) 0.136(7) -0.008(4) -0.012(5) -0.003(4)
C22 0.117(6) 0.150(7) 0.138(6) -0.039(6) -0.001(5) 0.001(5)
N5 0.161(7) 0.140(6) 0.246(10) 0.000(6) -0.079(6) -0.033(5)

loop_
_geom_bond_atom_site_label_1
_geom_bond_atom_site_label_2
_geom_bond_distance
_geom_bond_site_symmetry_2
_geom_bond_publ_flag
Y1 N3 2.466(4) . ?
Y1 N4 2.466(4) . ?
Y1 N2 2.539(4) . ?
Y1 Cl1 2.5609(12) . ?
Y1 N1 2.598(3) . ?
Y1 C2 2.649(4) . ?
Y1 B6 2.740(5) . ?
Y1 B5 2.785(5) . ?
Y1 B7 2.801(5) . ?
Y1 B3 2.958(5) . ?
N1 C8 1.469(5) . ?
N1 C7 1.479(6) . ?
N1 C6 1.490(5) . ?
N2 C11 1.115(5) . ?
N4 C15 1.126(5) . ?
C2 B3 1.521(6) . ?
C2 B7 1.522(7) . ?
C2 C5 1.534(6) . ?
C2 B8 1.738(7) . ?
N3 C13 1.109(5) . ?
C15 C16 1.433(6) . ?
C4 B3 1.638(7) . ?
C4 B5 1.638(7) . ?
C4 B10 1.644(7) . ?
C4 B9 1.645(7) . ?
C13 C14 1.451(6) . ?
C6 C5 1.504(6) . ?
B10 B9 1.702(9) . ?
B10 B11 1.764(9) . ?
B10 B13 1.768(8) . ?
B10 B5 1.775(7) . ?
B5 B6 1.754(7) . ?
B5 B11 1.828(8) . ?
C11 C12 1.459(7) . ?
B7 B12 1.781(8) . ?
B7 B6 1.792(7) . ?
B7 B8 1.901(7) . ?
B11 B12 1.718(8) . ?
B11 B6 1.751(7) . ?
B11 B13 1.792(8) . ?
B12 B6 1.737(7) . ?
B12 B13 1.746(8) . ?
B12 B8 1.907(9) . ?
B3 B9 1.866(8) . ?
B3 B8 2.081(8) . ?
B8 B13 1.790(8) . ?
B8 B9 1.885(7) . ?
B13 B9 1.690(9) . ?
C21 N5 1.095(9) . ?
C21 C22 1.384(9) . ?
